data_4315208
loop_
_publ_author_name
'Thomas S. Teets'
'Daniel A. Lutterman'
'Daniel G. Nocera'

_publ_section_title
;
 Halogen Photoreductive Elimination from Metal-Metal Bonded
 Iridium(II)-Gold(II) Heterobimetallic Complexes
;
_journal_name_full 'Inorganic Chemistry'
_journal_page_first 3035
_journal_page_last 3043
_journal_paper_doi 10.1021/ic902590u
_journal_volume 49
_journal_year 2010
_chemical_formula_sum 'C52 H94 Au Br3 Cl2 F6 Ir O P5'
_chemical_formula_weight 1703.92
_chemical_name_systematic
; 
 ? 
;
_space_group_IT_number 14
_symmetry_cell_setting monoclinic
_symmetry_space_group_name_Hall '-P 2ybc'
_symmetry_space_group_name_H-M 'P 1 21/c 1'
_atom_sites_solution_hydrogens geom
_atom_sites_solution_primary direct
_atom_sites_solution_secondary difmap
_audit_creation_method SHELXL-97
_cell_angle_alpha 90.00
_cell_angle_beta 95.402(2)
_cell_angle_gamma 90.00
_cell_formula_units_Z 4
_cell_length_a 14.6114(14)
_cell_length_b 20.703(2)
_cell_length_c 20.627(2)
_cell_measurement_reflns_used 9269
_cell_measurement_temperature 100(2)
_cell_measurement_theta_max 30.02
_cell_measurement_theta_min 2.52
_cell_volume 6212.0(10)
_computing_cell_refinement 'Bruker SAINT'
_computing_data_collection 'Bruker APEX2'
_computing_data_reduction 'Bruker SAINT'
_computing_molecular_graphics 'Bruker SHELXTL'
_computing_publication_material 'Bruker SHELXTL'
_computing_structure_refinement 'SHELXL-97 (Sheldrick, 2008)'
_computing_structure_solution 'SHELXS-97 (Sheldrick, 2008)'
_diffrn_ambient_temperature 100(2)
_diffrn_measured_fraction_theta_full 1.000
_diffrn_measured_fraction_theta_max 1.000
_diffrn_measurement_device_type 'Bruker APEX-II CCD'
_diffrn_measurement_method '\f and \w scans'
_diffrn_radiation_monochromator graphite
_diffrn_radiation_source 'fine-focus sealed tube'
_diffrn_radiation_type MoK\a
_diffrn_radiation_wavelength 0.71073
_diffrn_reflns_av_R_equivalents 0.0678
_diffrn_reflns_av_sigmaI/netI 0.0441
_diffrn_reflns_limit_h_max 20
_diffrn_reflns_limit_h_min -20
_diffrn_reflns_limit_k_max 27
_diffrn_reflns_limit_k_min -28
_diffrn_reflns_limit_l_max 28
_diffrn_reflns_limit_l_min -28
_diffrn_reflns_number 124959
_diffrn_reflns_theta_full 29.57
_diffrn_reflns_theta_max 29.57
_diffrn_reflns_theta_min 1.40
_exptl_absorpt_coefficient_mu 6.697
_exptl_absorpt_correction_T_max 0.4332
_exptl_absorpt_correction_T_min 0.1748
_exptl_absorpt_correction_type multi-scan
_exptl_absorpt_process_details sadabs
_exptl_crystal_colour orange
_exptl_crystal_density_diffrn 1.822
_exptl_crystal_density_method 'not measured'
_exptl_crystal_description rod
_exptl_crystal_F_000 3352
_exptl_crystal_size_max 0.40
_exptl_crystal_size_mid 0.40
_exptl_crystal_size_min 0.15
_refine_diff_density_max 2.111
_refine_diff_density_min -1.964
_refine_diff_density_rms 0.184
_refine_ls_extinction_method none
_refine_ls_goodness_of_fit_ref 1.012
_refine_ls_hydrogen_treatment constr
_refine_ls_matrix_type full
_refine_ls_number_parameters 679
_refine_ls_number_reflns 17446
_refine_ls_number_restraints 96
_refine_ls_restrained_S_all 1.053
_refine_ls_R_factor_all 0.0534
_refine_ls_R_factor_gt 0.0351
_refine_ls_shift/su_max 0.015
_refine_ls_shift/su_mean 0.000
_refine_ls_structure_factor_coef Fsqd
_refine_ls_weighting_details 'calc w=1/[\s^2^(Fo^2^)+(0.0272P)^2^+37.0222P] where P=(Fo^2^+2Fc^2^)/3'
_refine_ls_weighting_scheme calc
_refine_ls_wR_factor_gt 0.0759
_refine_ls_wR_factor_ref 0.0839
_reflns_number_gt 13673
_reflns_number_total 17446
_reflns_threshold_expression >2sigma(I)
_cod_data_source_file ic902590u_si_002_4.cif
_cod_data_source_block 5
_cod_depositor_comments
;
The following automatic conversions were performed:

'_symmetry_cell_setting' value 'Monoclinic' changed to 'monoclinic'
according to the built-in table from CIF Core dictionary named
'cif_core.dic' version 2.4.1 from 2010-06-29.

Automatic conversion script
Id: cif_fix_values 1646 2011-03-28 12:23:43Z adriana 
;
_cod_database_code 4315208

loop_
_symmetry_equiv_pos_as_xyz
'x, y, z'
'-x, y+1/2, -z+1/2'
'-x, -y, -z'
'x, -y-1/2, z-1/2'

loop_
_atom_site_label
_atom_site_type_symbol
_atom_site_fract_x
_atom_site_fract_y
_atom_site_fract_z
_atom_site_U_iso_or_equiv
_atom_site_adp_type
_atom_site_occupancy
_atom_site_symmetry_multiplicity
_atom_site_calc_flag
_atom_site_refinement_flags
_atom_site_disorder_assembly
_atom_site_disorder_group
Ir1 Ir 0.402073(12) 0.269075(8) 0.695627(8) 0.00954(4) Uani 1 1 d D . .
Au1 Au 0.397923(12) 0.398548(8) 0.714334(8) 0.01114(4) Uani 1 1 d . A .
Br2 Br 0.40417(3) 0.14665(2) 0.68016(2) 0.01821(10) Uani 1 1 d . A .
Br3 Br 0.39148(4) 0.51928(2) 0.73898(3) 0.02103(10) Uani 1 1 d . . .
P2 P 0.23592(8) 0.40325(6) 0.71648(5) 0.0119(2) Uani 1 1 d . . .
P1 P 0.24058(8) 0.26601(6) 0.66014(5) 0.0110(2) Uani 1 1 d . A .
P4 P 0.56012(8) 0.40956(6) 0.72049(6) 0.0121(2) Uani 1 1 d . . .
P3 P 0.56296(8) 0.25984(6) 0.73290(6) 0.0117(2) Uani 1 1 d . A .
P1S P 0.87331(13) 0.36054(11) 0.63343(11) 0.0500(5) Uani 1 1 d D . .
C2 C 0.6228(3) 0.3340(2) 0.7135(2) 0.0145(9) Uani 1 1 d . A .
H2A H 0.6806 0.3366 0.7426 0.017 Uiso 1 1 calc R . .
H2B H 0.6399 0.3304 0.6683 0.017 Uiso 1 1 calc R . .
C1 C 0.1791(3) 0.3248(2) 0.7060(2) 0.0131(9) Uani 1 1 d . A .
H1A H 0.1170 0.3314 0.6833 0.016 Uiso 1 1 calc R . .
H1B H 0.1713 0.3066 0.7495 0.016 Uiso 1 1 calc R . .
C71 C 0.6265(3) 0.1957(2) 0.6931(2) 0.0119(8) Uani 1 1 d . . .
H71 H 0.6022 0.1535 0.7077 0.014 Uiso 1 1 calc R A .
C51 C 0.6102(3) 0.4585(2) 0.6573(2) 0.0139(9) Uani 1 1 d . A .
H51 H 0.6768 0.4468 0.6603 0.017 Uiso 1 1 calc R . .
C31 C 0.2223(3) 0.2856(2) 0.5724(2) 0.0155(9) Uani 1 1 d . . .
H31 H 0.2688 0.3198 0.5656 0.019 Uiso 1 1 calc R A .
C81 C 0.5833(3) 0.2463(2) 0.8216(2) 0.0137(9) Uani 1 1 d . . .
H81 H 0.5353 0.2727 0.8409 0.016 Uiso 1 1 calc R A .
C41 C 0.1799(3) 0.1887(2) 0.6715(2) 0.0139(9) Uani 1 1 d . . .
H41 H 0.2127 0.1550 0.6477 0.017 Uiso 1 1 calc R A .
C16 C 0.2201(3) 0.4639(2) 0.5922(2) 0.0180(10) Uani 1 1 d . . .
H16A H 0.2394 0.4210 0.5774 0.022 Uiso 1 1 calc R A .
H16B H 0.2756 0.4912 0.6006 0.022 Uiso 1 1 calc R . .
C86 C 0.6746(3) 0.2669(2) 0.8587(2) 0.0168(9) Uani 1 1 d . A .
H86A H 0.7248 0.2386 0.8465 0.020 Uiso 1 1 calc R . .
H86B H 0.6893 0.3119 0.8472 0.020 Uiso 1 1 calc R . .
C32 C 0.2510(4) 0.2277(2) 0.5320(2) 0.0179(10) Uani 1 1 d . A .
H32A H 0.3102 0.2100 0.5516 0.021 Uiso 1 1 calc R . .
H32B H 0.2040 0.1932 0.5318 0.021 Uiso 1 1 calc R . .
C11 C 0.1728(3) 0.4567(2) 0.6549(2) 0.0158(9) Uani 1 1 d . A .
H11 H 0.1133 0.4342 0.6419 0.019 Uiso 1 1 calc R . .
C76 C 0.6102(4) 0.1964(2) 0.6185(2) 0.0177(10) Uani 1 1 d . A .
H76A H 0.5435 0.1934 0.6051 0.021 Uiso 1 1 calc R . .
H76B H 0.6329 0.2376 0.6016 0.021 Uiso 1 1 calc R . .
C56 C 0.5709(3) 0.4398(2) 0.5882(2) 0.0178(10) Uani 1 1 d . . .
H56A H 0.5739 0.3923 0.5829 0.021 Uiso 1 1 calc R A .
H56B H 0.5056 0.4530 0.5812 0.021 Uiso 1 1 calc R . .
C52 C 0.6071(4) 0.5320(2) 0.6656(2) 0.0171(10) Uani 1 1 d . . .
H52A H 0.5426 0.5471 0.6596 0.021 Uiso 1 1 calc R A .
H52B H 0.6330 0.5438 0.7101 0.021 Uiso 1 1 calc R . .
C42 C 0.1847(3) 0.1667(2) 0.7428(2) 0.0170(9) Uani 1 1 d . A .
H42A H 0.1529 0.1986 0.7684 0.020 Uiso 1 1 calc R . .
H42B H 0.2498 0.1645 0.7610 0.020 Uiso 1 1 calc R . .
C46 C 0.0792(3) 0.1883(2) 0.6413(2) 0.0180(10) Uani 1 1 d . A .
H46A H 0.0433 0.2205 0.6638 0.022 Uiso 1 1 calc R . .
H46B H 0.0769 0.2006 0.5948 0.022 Uiso 1 1 calc R . .
C72 C 0.7303(3) 0.1960(3) 0.7148(2) 0.0200(10) Uani 1 1 d . A .
H72A H 0.7570 0.2379 0.7030 0.024 Uiso 1 1 calc R . .
H72B H 0.7397 0.1915 0.7628 0.024 Uiso 1 1 calc R . .
C85 C 0.6663(4) 0.2619(2) 0.9319(2) 0.0202(10) Uani 1 1 d . . .
H85A H 0.7250 0.2753 0.9560 0.024 Uiso 1 1 calc R A .
H85B H 0.6176 0.2916 0.9440 0.024 Uiso 1 1 calc R . .
C61 C 0.6006(3) 0.4484(2) 0.7983(2) 0.0161(9) Uani 1 1 d . A .
H61 H 0.5804 0.4945 0.7937 0.019 Uiso 1 1 calc R . .
C82 C 0.5617(4) 0.1761(2) 0.8389(2) 0.0173(10) Uani 1 1 d . A .
H82A H 0.5027 0.1629 0.8151 0.021 Uiso 1 1 calc R . .
H82B H 0.6106 0.1474 0.8253 0.021 Uiso 1 1 calc R . .
C54 C 0.6273(4) 0.5453(2) 0.5460(2) 0.0179(10) Uani 1 1 d . . .
H54A H 0.5645 0.5628 0.5357 0.021 Uiso 1 1 calc R A .
H54B H 0.6675 0.5644 0.5151 0.021 Uiso 1 1 calc R . .
C21 C 0.2062(3) 0.4329(2) 0.7962(2) 0.0172(9) Uani 1 1 d . A .
H21 H 0.2164 0.4806 0.7963 0.021 Uiso 1 1 calc R . .
C55 C 0.6254(4) 0.4725(2) 0.5381(2) 0.0192(10) Uani 1 1 d . A .
H55A H 0.6892 0.4559 0.5426 0.023 Uiso 1 1 calc R . .
H55B H 0.5976 0.4616 0.4938 0.023 Uiso 1 1 calc R . .
C66 C 0.7064(3) 0.4509(2) 0.8105(2) 0.0186(10) Uani 1 1 d . . .
H66A H 0.7312 0.4064 0.8137 0.022 Uiso 1 1 calc R A .
H66B H 0.7320 0.4726 0.7734 0.022 Uiso 1 1 calc R . .
C75 C 0.6601(4) 0.1397(3) 0.5893(2) 0.0208(10) Uani 1 1 d . . .
H75A H 0.6348 0.0985 0.6044 0.025 Uiso 1 1 calc R A .
H75B H 0.6490 0.1411 0.5412 0.025 Uiso 1 1 calc R . .
C36 C 0.1307(3) 0.3138(3) 0.5427(2) 0.0178(10) Uani 1 1 d . A .
H36A H 0.0815 0.2810 0.5435 0.021 Uiso 1 1 calc R . .
H36B H 0.1137 0.3516 0.5685 0.021 Uiso 1 1 calc R . .
C74 C 0.7629(4) 0.1420(3) 0.6090(2) 0.0219(11) Uani 1 1 d . A .
H74A H 0.7892 0.1819 0.5918 0.026 Uiso 1 1 calc R . .
H74B H 0.7932 0.1044 0.5905 0.026 Uiso 1 1 calc R . .
C45 C 0.0363(4) 0.1211(3) 0.6474(3) 0.0204(10) Uani 1 1 d . . .
H45A H -0.0288 0.1224 0.6291 0.025 Uiso 1 1 calc R A .
H45B H 0.0690 0.0897 0.6217 0.025 Uiso 1 1 calc R . .
C43 C 0.1398(4) 0.1002(2) 0.7487(3) 0.0207(10) Uani 1 1 d . . .
H43A H 0.1762 0.0674 0.7273 0.025 Uiso 1 1 calc R A .
H43B H 0.1409 0.0885 0.7953 0.025 Uiso 1 1 calc R . .
C33 C 0.2610(4) 0.2495(3) 0.4625(2) 0.0249(12) Uani 1 1 d . . .
H33A H 0.3112 0.2816 0.4627 0.030 Uiso 1 1 calc R A .
H33B H 0.2778 0.2120 0.4363 0.030 Uiso 1 1 calc R . .
C26 C 0.2668(4) 0.4060(3) 0.8541(2) 0.0220(11) Uani 1 1 d . . .
H26A H 0.3323 0.4133 0.8474 0.026 Uiso 1 1 calc R A .
H26B H 0.2568 0.3588 0.8572 0.026 Uiso 1 1 calc R . .
C62 C 0.5546(4) 0.4222(2) 0.8565(2) 0.0196(10) Uani 1 1 d . . .
H62A H 0.5700 0.3759 0.8627 0.024 Uiso 1 1 calc R A .
H62B H 0.4871 0.4260 0.8479 0.024 Uiso 1 1 calc R . .
C44 C 0.0413(4) 0.0988(3) 0.7179(3) 0.0245(11) Uani 1 1 d . A .
H44A H 0.0029 0.1273 0.7427 0.029 Uiso 1 1 calc R . .
H44B H 0.0168 0.0543 0.7197 0.029 Uiso 1 1 calc R . .
C22 C 0.1044(4) 0.4225(3) 0.8068(3) 0.0231(11) Uani 1 1 d . . .
H22A H 0.0650 0.4404 0.7694 0.028 Uiso 1 1 calc R A .
H22B H 0.0915 0.3757 0.8096 0.028 Uiso 1 1 calc R . .
C15 C 0.1538(4) 0.4951(3) 0.5391(2) 0.0239(11) Uani 1 1 d . A .
H15A H 0.1852 0.5002 0.4989 0.029 Uiso 1 1 calc R . .
H15B H 0.1001 0.4665 0.5291 0.029 Uiso 1 1 calc R . .
C73 C 0.7799(4) 0.1409(3) 0.6829(2) 0.0223(11) Uani 1 1 d . . .
H73A H 0.8468 0.1444 0.6956 0.027 Uiso 1 1 calc R A .
H73B H 0.7587 0.0991 0.6993 0.027 Uiso 1 1 calc R . .
C63 C 0.5871(4) 0.4598(3) 0.9187(2) 0.0249(12) Uani 1 1 d . A .
H63A H 0.5655 0.5050 0.9143 0.030 Uiso 1 1 calc R . .
H63B H 0.5598 0.4403 0.9563 0.030 Uiso 1 1 calc R . .
C12 C 0.1466(4) 0.5242(3) 0.6778(3) 0.0236(11) Uani 1 1 d . . .
H12A H 0.2024 0.5512 0.6857 0.028 Uiso 1 1 calc R A .
H12B H 0.1177 0.5207 0.7192 0.028 Uiso 1 1 calc R . .
C34 C 0.1726(4) 0.2791(3) 0.4311(2) 0.0306(13) Uani 1 1 d . A .
H34A H 0.1243 0.2455 0.4259 0.037 Uiso 1 1 calc R . .
H34B H 0.1828 0.2954 0.3873 0.037 Uiso 1 1 calc R . .
C64 C 0.6914(4) 0.4590(3) 0.9314(2) 0.0272(12) Uani 1 1 d . . .
H64A H 0.7128 0.4140 0.9388 0.033 Uiso 1 1 calc R A .
H64B H 0.7103 0.4843 0.9711 0.033 Uiso 1 1 calc R . .
C53 C 0.6627(4) 0.5644(2) 0.6155(2) 0.0199(10) Uani 1 1 d . A .
H53A H 0.6588 0.6119 0.6202 0.024 Uiso 1 1 calc R . .
H53B H 0.7281 0.5518 0.6238 0.024 Uiso 1 1 calc R . .
C35 C 0.1401(4) 0.3345(3) 0.4722(2) 0.0269(12) Uani 1 1 d . . .
H35A H 0.0799 0.3503 0.4523 0.032 Uiso 1 1 calc R A .
H35B H 0.1845 0.3706 0.4721 0.032 Uiso 1 1 calc R . .
C14 C 0.1209(4) 0.5612(3) 0.5607(3) 0.0271(12) Uani 1 1 d . . .
H14A H 0.1735 0.5915 0.5653 0.033 Uiso 1 1 calc R A .
H14B H 0.0746 0.5785 0.5271 0.033 Uiso 1 1 calc R . .
C84 C 0.6433(4) 0.1935(3) 0.9514(2) 0.0242(11) Uani 1 1 d . A .
H84A H 0.6349 0.1924 0.9985 0.029 Uiso 1 1 calc R . .
H84B H 0.6950 0.1645 0.9437 0.029 Uiso 1 1 calc R . .
C13 C 0.0789(4) 0.5561(3) 0.6255(3) 0.0280(12) Uani 1 1 d . A .
H13A H 0.0217 0.5302 0.6196 0.034 Uiso 1 1 calc R . .
H13B H 0.0627 0.5998 0.6403 0.034 Uiso 1 1 calc R . .
C65 C 0.7359(4) 0.4876(3) 0.8735(2) 0.0238(11) Uani 1 1 d . A .
H65A H 0.7180 0.5336 0.8682 0.029 Uiso 1 1 calc R . .
H65B H 0.8037 0.4857 0.8824 0.029 Uiso 1 1 calc R . .
C83 C 0.5555(4) 0.1693(3) 0.9124(2) 0.0230(11) Uani 1 1 d . . .
H83A H 0.5023 0.1944 0.9250 0.028 Uiso 1 1 calc R A .
H83B H 0.5455 0.1234 0.9231 0.028 Uiso 1 1 calc R . .
C25 C 0.2448(5) 0.4385(3) 0.9173(3) 0.0331(14) Uani 1 1 d . A .
H25A H 0.2832 0.4191 0.9544 0.040 Uiso 1 1 calc R . .
H25B H 0.2603 0.4850 0.9156 0.040 Uiso 1 1 calc R . .
C24 C 0.1442(5) 0.4313(3) 0.9284(3) 0.0363(15) Uani 1 1 d . . .
H24A H 0.1314 0.4559 0.9677 0.044 Uiso 1 1 calc R A .
H24B H 0.1305 0.3852 0.9360 0.044 Uiso 1 1 calc R . .
C23 C 0.0823(4) 0.4560(3) 0.8696(3) 0.0323(14) Uani 1 1 d . A .
H23A H 0.0908 0.5032 0.8653 0.039 Uiso 1 1 calc R . .
H23B H 0.0172 0.4480 0.8767 0.039 Uiso 1 1 calc R . .
C3 C 0.4330(5) 0.2882(3) 0.6145(3) 0.0146(11) Uani 0.779(2) 1 d PDU A 1
Br1 Br 0.35884(5) 0.26015(3) 0.81108(3) 0.01239(18) Uani 0.779(2) 1 d PDU A 1
O1 O 0.4496(7) 0.3005(4) 0.5623(3) 0.0146(11) Uani 0.779(2) 1 d PDU A 1
Br1A Br 0.4426(3) 0.30100(19) 0.58247(15) 0.0126(8) Uani 0.221(2) 1 d PDU A 2
C3A C 0.3724(15) 0.2581(11) 0.7779(8) 0.0146(11) Uani 0.221(2) 1 d PDU A 2
O1A O 0.3548(16) 0.2530(11) 0.8305(8) 0.0146(11) Uani 0.221(2) 1 d PDU A 2
F3S F 0.8951(5) 0.2909(3) 0.6642(4) 0.069(3) Uani 0.703(11) 1 d PDU B 1
F2S F 0.9121(5) 0.3343(4) 0.5681(3) 0.137(3) Uani 1 1 d D B 1
F5S F 0.8321(4) 0.3776(4) 0.7016(3) 0.093(2) Uani 1 1 d D B 1
F4S F 0.8574(4) 0.4320(2) 0.6125(3) 0.0838(18) Uani 1 1 d D B 1
F6S F 0.9751(3) 0.3812(3) 0.6620(3) 0.090(2) Uani 1 1 d D B 1
F1S F 0.7713(3) 0.3397(3) 0.6058(2) 0.0675(14) Uani 1 1 d D B 1
F3SA F 0.9054(8) 0.3410(6) 0.7143(5) 0.039(4) Uani 0.297(11) 1 d PDU B 2
C1S C 0.9197(7) 0.2548(5) 0.4228(5) 0.091(3) Uani 1 1 d DU . .
H1S H 0.9710 0.2690 0.4544 0.109 Uiso 0.464(9) 1 calc PR C 1
H2S H 0.8612 0.2764 0.4305 0.109 Uiso 0.464(9) 1 calc PR C 1
H3S H 0.8609 0.2770 0.4283 0.109 Uiso 0.536(9) 1 d PR C 2
H4S H 0.9709 0.2835 0.4393 0.109 Uiso 0.536(9) 1 d PR C 2
Cl1S Cl 0.9508(6) 0.2534(4) 0.3214(5) 0.101(3) Uani 0.464(9) 1 d PDU C 1
Cl3S Cl 0.9107(6) 0.1623(4) 0.4102(7) 0.140(5) Uani 0.464(9) 1 d PDU C 1
Cl2S Cl 0.9262(3) 0.1757(2) 0.4687(2) 0.0599(15) Uani 0.536(9) 1 d PDU C 2
Cl4S Cl 0.9272(5) 0.2365(5) 0.3422(3) 0.103(3) Uani 0.536(9) 1 d PDU C 2

loop_
_atom_site_aniso_label
_atom_site_aniso_U_11
_atom_site_aniso_U_22
_atom_site_aniso_U_33
_atom_site_aniso_U_23
_atom_site_aniso_U_13
_atom_site_aniso_U_12
Ir1 0.01031(8) 0.00795(8) 0.01044(7) 0.00002(6) 0.00142(6) -0.00011(6)
Au1 0.01191(9) 0.00823(8) 0.01335(8) -0.00018(6) 0.00159(6) 0.00011(6)
Br2 0.0133(2) 0.0100(2) 0.0312(3) -0.00223(19) 0.00144(18) -0.00019(17)
Br3 0.0189(3) 0.0095(2) 0.0347(3) -0.00306(19) 0.0026(2) 0.00033(18)
P2 0.0128(6) 0.0106(5) 0.0123(5) -0.0001(4) 0.0020(4) 0.0014(4)
P1 0.0102(6) 0.0110(5) 0.0121(5) -0.0005(4) 0.0018(4) -0.0002(4)
P4 0.0120(6) 0.0098(5) 0.0144(5) 0.0001(4) 0.0006(4) -0.0011(4)
P3 0.0107(6) 0.0094(5) 0.0150(5) 0.0004(4) 0.0014(4) 0.0003(4)
P1S 0.0250(9) 0.0612(13) 0.0648(13) 0.0293(11) 0.0105(8) 0.0070(9)
C2 0.015(2) 0.013(2) 0.015(2) -0.0006(17) 0.0013(17) 0.0003(18)
C1 0.012(2) 0.011(2) 0.017(2) 0.0011(17) 0.0021(16) -0.0006(17)
C71 0.014(2) 0.011(2) 0.0107(19) -0.0016(16) 0.0002(16) 0.0015(17)
C51 0.014(2) 0.015(2) 0.014(2) 0.0003(17) 0.0017(16) 0.0003(17)
C31 0.017(2) 0.018(2) 0.0111(19) 0.0014(17) 0.0007(16) -0.0010(18)
C81 0.016(2) 0.011(2) 0.014(2) 0.0001(16) 0.0008(16) -0.0001(17)
C41 0.013(2) 0.011(2) 0.018(2) 0.0021(17) 0.0024(17) -0.0019(17)
C16 0.018(3) 0.017(2) 0.019(2) 0.0016(19) 0.0057(18) 0.0010(19)
C86 0.015(2) 0.018(2) 0.017(2) 0.0006(18) -0.0013(17) -0.0008(19)
C32 0.024(3) 0.016(2) 0.014(2) -0.0004(18) 0.0037(18) -0.0032(19)
C11 0.019(2) 0.011(2) 0.018(2) 0.0012(17) 0.0013(18) 0.0025(18)
C76 0.023(3) 0.015(2) 0.014(2) 0.0036(18) 0.0006(18) 0.0009(19)
C56 0.017(2) 0.019(2) 0.017(2) -0.0025(19) 0.0003(18) -0.0015(19)
C52 0.027(3) 0.011(2) 0.014(2) -0.0019(17) 0.0023(18) -0.0001(19)
C42 0.017(2) 0.015(2) 0.019(2) 0.0010(18) 0.0015(18) -0.0024(18)
C46 0.017(3) 0.017(2) 0.020(2) 0.0004(19) 0.0002(18) -0.0016(19)
C72 0.017(3) 0.020(3) 0.023(2) -0.004(2) -0.0003(19) 0.0054(19)
C85 0.022(3) 0.020(3) 0.018(2) -0.0025(19) -0.0012(19) 0.000(2)
C61 0.019(2) 0.017(2) 0.012(2) -0.0017(17) -0.0010(17) -0.0007(19)
C82 0.022(3) 0.014(2) 0.016(2) -0.0009(18) 0.0016(18) -0.0029(19)
C54 0.018(3) 0.019(2) 0.016(2) 0.0033(18) 0.0036(18) 0.0002(19)
C21 0.021(3) 0.015(2) 0.016(2) 0.0001(18) 0.0006(18) 0.0019(19)
C55 0.021(3) 0.020(2) 0.016(2) -0.0013(19) 0.0021(18) -0.001(2)
C66 0.018(3) 0.017(2) 0.020(2) 0.0031(19) -0.0040(18) -0.0065(19)
C75 0.026(3) 0.021(3) 0.016(2) -0.0036(19) 0.0044(19) 0.002(2)
C36 0.018(3) 0.020(2) 0.015(2) 0.0048(19) 0.0004(17) 0.0026(19)
C74 0.025(3) 0.021(3) 0.022(2) -0.002(2) 0.007(2) 0.006(2)
C45 0.014(2) 0.020(2) 0.027(3) -0.001(2) -0.0002(19) -0.0064(19)
C43 0.020(3) 0.018(2) 0.025(2) 0.006(2) 0.0018(19) -0.002(2)
C33 0.039(3) 0.023(3) 0.014(2) -0.003(2) 0.009(2) 0.000(2)
C26 0.023(3) 0.022(3) 0.021(2) 0.004(2) 0.0009(19) 0.005(2)
C62 0.023(3) 0.017(2) 0.019(2) -0.0005(19) 0.0035(19) -0.002(2)
C44 0.022(3) 0.025(3) 0.028(3) 0.008(2) 0.006(2) -0.008(2)
C22 0.026(3) 0.022(3) 0.023(2) -0.001(2) 0.009(2) 0.004(2)
C15 0.028(3) 0.025(3) 0.018(2) 0.007(2) 0.003(2) 0.003(2)
C73 0.018(3) 0.024(3) 0.024(2) 0.001(2) 0.0001(19) 0.005(2)
C63 0.036(3) 0.022(3) 0.017(2) -0.004(2) 0.003(2) -0.001(2)
C12 0.030(3) 0.018(2) 0.023(2) 0.000(2) 0.005(2) 0.012(2)
C34 0.041(4) 0.038(3) 0.012(2) -0.001(2) 0.000(2) -0.002(3)
C64 0.035(3) 0.027(3) 0.018(2) -0.005(2) -0.007(2) -0.003(2)
C53 0.028(3) 0.014(2) 0.018(2) 0.0015(18) 0.0050(19) -0.002(2)
C35 0.035(3) 0.028(3) 0.017(2) 0.006(2) -0.004(2) 0.000(2)
C14 0.031(3) 0.022(3) 0.028(3) 0.009(2) 0.003(2) 0.009(2)
C84 0.032(3) 0.022(3) 0.019(2) 0.003(2) 0.000(2) 0.000(2)
C13 0.034(3) 0.021(3) 0.030(3) 0.003(2) 0.008(2) 0.014(2)
C65 0.030(3) 0.020(3) 0.020(2) -0.002(2) -0.007(2) -0.008(2)
C83 0.033(3) 0.019(3) 0.017(2) 0.0022(19) 0.001(2) -0.007(2)
C25 0.050(4) 0.031(3) 0.017(2) -0.001(2) 0.001(2) 0.006(3)
C24 0.057(4) 0.036(4) 0.017(3) 0.001(2) 0.013(3) 0.012(3)
C23 0.037(4) 0.037(3) 0.025(3) -0.002(2) 0.013(2) 0.015(3)
C3 0.020(2) 0.017(2) 0.007(3) -0.005(2) 0.001(2) 0.0011(15)
Br1 0.0127(3) 0.0145(3) 0.0102(3) 0.0007(3) 0.0022(3) 0.0003(2)
O1 0.020(2) 0.017(2) 0.007(3) -0.005(2) 0.001(2) 0.0011(15)
Br1A 0.0135(13) 0.0167(12) 0.0073(18) -0.0036(14) -0.0002(15) 0.0006(9)
C3A 0.020(2) 0.017(2) 0.007(3) -0.005(2) 0.001(2) 0.0011(15)
O1A 0.020(2) 0.017(2) 0.007(3) -0.005(2) 0.001(2) 0.0011(15)
F3S 0.053(5) 0.053(5) 0.102(6) 0.033(4) 0.009(4) 0.010(3)
F2S 0.094(5) 0.234(10) 0.092(5) 0.046(5) 0.051(4) 0.078(6)
F5S 0.054(3) 0.146(6) 0.077(4) -0.008(4) 0.004(3) -0.010(4)
F4S 0.056(3) 0.050(3) 0.149(6) 0.037(3) 0.027(3) 0.004(2)
F6S 0.025(2) 0.096(4) 0.144(5) 0.049(4) -0.011(3) -0.010(3)
F1S 0.045(3) 0.095(4) 0.062(3) 0.001(3) 0.001(2) 0.001(3)
F3SA 0.024(7) 0.021(7) 0.076(10) 0.001(6) 0.025(6) 0.009(5)
C1S 0.050(6) 0.080(6) 0.138(7) -0.019(6) -0.019(6) -0.003(5)
Cl1S 0.065(6) 0.073(4) 0.152(7) 0.018(5) -0.054(5) -0.011(4)
Cl3S 0.099(6) 0.082(5) 0.238(15) 0.025(6) 0.017(7) 0.028(4)
Cl2S 0.047(2) 0.084(3) 0.050(3) 0.016(2) 0.0076(17) 0.013(2)
Cl4S 0.037(3) 0.216(10) 0.060(3) 0.053(4) 0.013(2) 0.011(4)

loop_
_atom_type_symbol
_atom_type_description
_atom_type_scat_dispersion_real
_atom_type_scat_dispersion_imag
_atom_type_scat_source
C C 0.0033 0.0016 'International Tables Vol C Tables 4.2.6.8 and 6.1.1.4'
H H 0.0000 0.0000 'International Tables Vol C Tables 4.2.6.8 and 6.1.1.4'
O O 0.0106 0.0060 'International Tables Vol C Tables 4.2.6.8 and 6.1.1.4'
F F 0.0171 0.0103 'International Tables Vol C Tables 4.2.6.8 and 6.1.1.4'
P P 0.1023 0.0942 'International Tables Vol C Tables 4.2.6.8 and 6.1.1.4'
Br Br -0.2901 2.4595 'International Tables Vol C Tables 4.2.6.8 and 6.1.1.4'
Ir Ir -1.4442 7.9887 'International Tables Vol C Tables 4.2.6.8 and 6.1.1.4'
Au Au -2.0133 8.8022 'International Tables Vol C Tables 4.2.6.8 and 6.1.1.4'
Cl Cl 0.1484 0.1585 'International Tables Vol C Tables 4.2.6.8 and 6.1.1.4'

loop_
_geom_angle_atom_site_label_1
_geom_angle_atom_site_label_2
_geom_angle_atom_site_label_3
_geom_angle
_geom_angle_site_symmetry_1
_geom_angle_site_symmetry_3
_geom_angle_publ_flag
C3A Ir1 C3 174.6(7) . . ?
C3A Ir1 P1 88.1(7) . . ?
C3 Ir1 P1 92.7(2) . . ?
C3A Ir1 P3 90.2(7) . . ?
C3 Ir1 P3 89.5(2) . . ?
P1 Ir1 P3 173.87(4) . . ?
C3A Ir1 Br1 3.1(7) . . ?
C3 Ir1 Br1 171.6(2) . . ?
P1 Ir1 Br1 87.69(3) . . ?
P3 Ir1 Br1 90.94(3) . . ?
C3A Ir1 Br1A 172.2(7) . . ?
C3 Ir1 Br1A 2.6(2) . . ?
P1 Ir1 Br1A 91.94(9) . . ?
P3 Ir1 Br1A 90.52(9) . . ?
Br1 Ir1 Br1A 169.14(8) . . ?
C3A Ir1 Br2 90.0(7) . . ?
C3 Ir1 Br2 95.4(2) . . ?
P1 Ir1 Br2 87.64(3) . . ?
P3 Ir1 Br2 86.47(3) . . ?
Br1 Ir1 Br2 92.99(2) . . ?
Br1A Ir1 Br2 97.83(8) . . ?
C3A Ir1 Au1 88.9(7) . . ?
C3 Ir1 Au1 85.8(2) . . ?
P1 Ir1 Au1 92.01(3) . . ?
P3 Ir1 Au1 93.86(3) . . ?
Br1 Ir1 Au1 85.824(17) . . ?
Br1A Ir1 Au1 83.35(8) . . ?
Br2 Ir1 Au1 178.776(14) . . ?
P4 Au1 P2 171.12(4) . . ?
P4 Au1 Br3 87.17(3) . . ?
P2 Au1 Br3 84.30(3) . . ?
P4 Au1 Ir1 93.84(3) . . ?
P2 Au1 Ir1 94.53(3) . . ?
Br3 Au1 Ir1 176.520(15) . . ?
C1 P2 C21 105.0(2) . . ?
C1 P2 C11 104.9(2) . . ?
C21 P2 C11 105.5(2) . . ?
C1 P2 Au1 113.83(15) . . ?
C21 P2 Au1 110.44(16) . . ?
C11 P2 Au1 116.27(16) . . ?
C1 P1 C31 109.1(2) . . ?
C1 P1 C41 104.2(2) . . ?
C31 P1 C41 106.6(2) . . ?
C1 P1 Ir1 109.93(15) . . ?
C31 P1 Ir1 109.83(16) . . ?
C41 P1 Ir1 116.83(16) . . ?
C2 P4 C61 108.7(2) . . ?
C2 P4 C51 100.3(2) . . ?
C61 P4 C51 104.9(2) . . ?
C2 P4 Au1 114.81(16) . . ?
C61 P4 Au1 109.01(16) . . ?
C51 P4 Au1 118.23(16) . . ?
C2 P3 C81 107.9(2) . . ?
C2 P3 C71 103.5(2) . . ?
C81 P3 C71 106.9(2) . . ?
C2 P3 Ir1 109.61(16) . . ?
C81 P3 Ir1 112.87(16) . . ?
C71 P3 Ir1 115.42(15) . . ?
F4S P1S F3S 172.3(4) . . ?
F4S P1S F1S 92.7(3) . . ?
F3S P1S F1S 92.5(4) . . ?
F4S P1S F2S 98.3(4) . . ?
F3S P1S F2S 87.5(4) . . ?
F1S P1S F2S 90.0(4) . . ?
F4S P1S F6S 87.6(3) . . ?
F3S P1S F6S 87.2(3) . . ?
F1S P1S F6S 179.3(3) . . ?
F2S P1S F6S 90.6(4) . . ?
F4S P1S F5S 88.6(4) . . ?
F3S P1S F5S 85.8(4) . . ?
F1S P1S F5S 87.6(3) . . ?
F2S P1S F5S 172.8(4) . . ?
F6S P1S F5S 91.8(3) . . ?
F4S P1S F3SA 120.6(5) . . ?
F3S P1S F3SA 51.8(5) . . ?
F1S P1S F3SA 115.9(4) . . ?
F2S P1S F3SA 130.0(5) . . ?
F6S P1S F3SA 63.4(4) . . ?
F5S P1S F3SA 46.0(4) . . ?
P4 C2 P3 116.6(3) . . ?
P2 C1 P1 114.4(2) . . ?
C76 C71 C72 110.4(4) . . ?
C76 C71 P3 113.6(3) . . ?
C72 C71 P3 112.8(3) . . ?
C52 C51 C56 110.0(4) . . ?
C52 C51 P4 116.5(3) . . ?
C56 C51 P4 112.1(3) . . ?
C36 C31 C32 110.6(4) . . ?
C36 C31 P1 121.0(3) . . ?
C32 C31 P1 109.7(3) . . ?
C86 C81 C82 109.6(4) . . ?
C86 C81 P3 120.2(3) . . ?
C82 C81 P3 110.8(3) . . ?
C42 C41 C46 109.9(4) . . ?
C42 C41 P1 113.5(3) . . ?
C46 C41 P1 113.7(3) . . ?
C11 C16 C15 109.9(4) . . ?
C85 C86 C81 109.1(4) . . ?
C33 C32 C31 109.4(4) . . ?
C16 C11 C12 108.4(4) . . ?
C16 C11 P2 113.6(3) . . ?
C12 C11 P2 117.0(3) . . ?
C75 C76 C71 110.6(4) . . ?
C55 C56 C51 110.1(4) . . ?
C53 C52 C51 109.8(4) . . ?
C41 C42 C43 111.2(4) . . ?
C45 C46 C41 110.6(4) . . ?
C73 C72 C71 111.3(4) . . ?
C84 C85 C86 111.4(4) . . ?
C62 C61 C66 113.0(4) . . ?
C62 C61 P4 113.6(3) . . ?
C66 C61 P4 113.1(3) . . ?
C83 C82 C81 110.4(4) . . ?
C55 C54 C53 111.1(4) . . ?
C26 C21 C22 109.7(4) . . ?
C26 C21 P2 114.1(3) . . ?
C22 C21 P2 113.1(3) . . ?
C54 C55 C56 112.0(4) . . ?
C65 C66 C61 110.7(4) . . ?
C74 C75 C76 111.4(4) . . ?
C35 C36 C31 109.4(4) . . ?
C75 C74 C73 109.4(4) . . ?
C44 C45 C46 111.8(4) . . ?
C44 C43 C42 112.3(4) . . ?
C34 C33 C32 111.6(5) . . ?
C21 C26 C25 110.7(4) . . ?
C61 C62 C63 110.6(4) . . ?
C43 C44 C45 110.6(4) . . ?
C23 C22 C21 109.9(5) . . ?
C14 C15 C16 111.2(4) . . ?
C74 C73 C72 112.3(4) . . ?
C64 C63 C62 111.3(4) . . ?
C11 C12 C13 109.7(4) . . ?
C33 C34 C35 111.3(4) . . ?
C63 C64 C65 110.7(4) . . ?
C54 C53 C52 111.4(4) . . ?
C34 C35 C36 112.1(5) . . ?
C13 C14 C15 110.9(4) . . ?
C85 C84 C83 111.2(4) . . ?
C14 C13 C12 110.9(5) . . ?
C66 C65 C64 111.2(4) . . ?
C84 C83 C82 111.4(4) . . ?
C24 C25 C26 111.7(5) . . ?
C25 C24 C23 110.8(5) . . ?
C24 C23 C22 111.3(5) . . ?
O1 C3 Ir1 177.8(8) . . ?
O1A C3A Ir1 178(2) . . ?
Cl4S C1S Cl2S 106.8(6) . . ?
Cl4S C1S Cl3S 70.2(6) . . ?
Cl2S C1S Cl3S 37.7(4) . . ?
Cl4S C1S Cl1S 14.5(4) . . ?
Cl2S C1S Cl1S 117.6(6) . . ?
Cl3S C1S Cl1S 82.8(6) . . ?

loop_
_geom_bond_atom_site_label_1
_geom_bond_atom_site_label_2
_geom_bond_distance
_geom_bond_site_symmetry_2
_geom_bond_publ_flag
Ir1 C3A 1.805(15) . ?
Ir1 C3 1.817(7) . ?
Ir1 P1 2.4046(12) . ?
Ir1 P3 2.4111(12) . ?
Ir1 Br1 2.5274(7) . ?
Ir1 Br1A 2.548(3) . ?
Ir1 Br2 2.5551(6) . ?
Ir1 Au1 2.7096(4) . ?
Au1 P4 2.3723(12) . ?
Au1 P2 2.3737(12) . ?
Au1 Br3 2.5541(6) . ?
P2 C1 1.827(5) . ?
P2 C21 1.845(5) . ?
P2 C11 1.861(5) . ?
P1 C1 1.828(5) . ?
P1 C31 1.850(5) . ?
P1 C41 1.856(5) . ?
P4 C2 1.825(5) . ?
P4 C61 1.842(5) . ?
P4 C51 1.854(5) . ?
P3 C2 1.830(5) . ?
P3 C81 1.848(5) . ?
P3 C71 1.856(5) . ?
P1S F4S 1.552(5) . ?
P1S F3S 1.596(6) . ?
P1S F1S 1.604(5) . ?
P1S F2S 1.605(6) . ?
P1S F6S 1.606(5) . ?
P1S F5S 1.621(6) . ?
P1S F3SA 1.737(11) . ?
C71 C76 1.535(6) . ?
C71 C72 1.540(7) . ?
C51 C52 1.532(6) . ?
C51 C56 1.537(6) . ?
C31 C36 1.534(7) . ?
C31 C32 1.541(7) . ?
C81 C86 1.534(6) . ?
C81 C82 1.536(6) . ?
C41 C42 1.534(6) . ?
C41 C46 1.543(7) . ?
C16 C11 1.530(6) . ?
C16 C15 1.535(7) . ?
C86 C85 1.530(7) . ?
C32 C33 1.523(7) . ?
C11 C12 1.536(7) . ?
C76 C75 1.534(7) . ?
C56 C55 1.522(7) . ?
C52 C53 1.529(7) . ?
C42 C43 1.534(7) . ?
C46 C45 1.536(7) . ?
C72 C73 1.533(7) . ?
C85 C84 1.519(7) . ?
C61 C62 1.530(7) . ?
C61 C66 1.544(7) . ?
C82 C83 1.535(7) . ?
C54 C55 1.516(7) . ?
C54 C53 1.528(7) . ?
C21 C26 1.524(7) . ?
C21 C22 1.538(7) . ?
C66 C65 1.532(7) . ?
C75 C74 1.520(7) . ?
C36 C35 1.534(7) . ?
C74 C73 1.521(7) . ?
C45 C44 1.522(7) . ?
C43 C44 1.518(7) . ?
C33 C34 1.518(8) . ?
C26 C25 1.529(7) . ?
C62 C63 1.537(7) . ?
C22 C23 1.531(7) . ?
C15 C14 1.530(8) . ?
C63 C64 1.521(8) . ?
C12 C13 1.542(7) . ?
C34 C35 1.527(8) . ?
C64 C65 1.532(8) . ?
C14 C13 1.527(8) . ?
C84 C83 1.532(7) . ?
C25 C24 1.516(9) . ?
C24 C23 1.530(8) . ?
C3 O1 1.154(8) . ?
C3A O1A 1.143(16) . ?
C1S Cl4S 1.720(11) . ?
C1S Cl2S 1.889(9) . ?
C1S Cl3S 1.936(12) . ?
C1S Cl1S 2.183(13) . ?
